data_2020344
loop_
_publ_author_name
'Wang, Y.P.'
'Lii, K.-H.'

_publ_section_title
;
 Structure of Cs V P22 O7
;
_journal_name_full 'Acta Crystallographica C (39,1983-)'
_journal_page_first 1210
_journal_page_last 1211
_journal_volume 45
_journal_year 1989
_chemical_formula_sum 'Cs O7 P2 V'
_chemical_name_systematic 'Cs V (P2 O7)'
_space_group_IT_number 14
_symmetry_space_group_name_Hall '-P 2ybc'
_symmetry_space_group_name_H-M 'P 1 21/c 1'
_cell_angle_alpha 90
_cell_angle_beta 104.82
_cell_angle_gamma 90
_cell_formula_units_Z 4
_cell_length_a 7.701
_cell_length_b 9.997
_cell_length_c 8.341
_cell_volume 620.786
_citation_journal_id_ASTM ACSCEE
_cod_data_source_file Wang_ACSCEE_1989_745.cif
_cod_data_source_block Cs1O7P2V1
_cod_original_cell_volume 620.7861
_cod_original_formula_sum 'Cs1 O7 P2 V1'
_cod_database_code 2020344

loop_
_symmetry_equiv_pos_as_xyz
x,y,z
-x,y+1/2,-z+1/2
-x,-y,-z
x,-y-1/2,z-1/2

loop_
_atom_site_label
_atom_site_type_symbol
_atom_site_fract_x
_atom_site_fract_y
_atom_site_fract_z
_atom_site_occupancy
_atom_site_U_iso_or_equiv
O4 O-2 0.8423 -0.4163 0.9841 1 0.0
O6 O-2 0.9882 -0.5031 0.7336 1 0.0
O2 O-2 0.6777 -0.3974 0.4931 1 0.0
O1 O-2 0.9052 -0.2372 0.7296 1 0.0
O7 O-2 0.6817 -0.4513 0.2033 1 0.0
P1 P+5 0.86838 -0.0943 0.66697 1 0.0
O5 O-2 0.5639 -0.2725 0.7673 1 0.0
P2 P+5 0.57426 -0.373 0.31783 1 0.0
O3 O-2 0.6119 -0.566 0.728 1 0.0
V1 V+3 0.75946 -0.39878 0.7413 1 0.0
Cs1 Cs+1 0.80211 0.2051 0.96096 1 0.0
